data_7103504
loop_
_publ_author_name
'Bonnet, Sylvestre'
'Siegler, Maxime A'
'Costa, Jos\'e S\'anchez'
'Moln\'ar, G\'abor'
'Bousseksou, Azzedine'
'Spek, Anthony L'
'Gamez, Patrick'
'Reedijk, Jan'

_publ_section_title
;
 A two-step spin crossover mononuclear iron(II) complex with a
 [HS-LS-LS] intermediate phase.
;
_journal_issue 43
_journal_name_full 'Chemical communications (Cambridge, England)'
_journal_page_first 5619
_journal_page_last 5621
_journal_paper_doi 10.1039/b811746b
_journal_year 2008
_chemical_formula_moiety 'C22 H16 Fe N8 S2'
_chemical_formula_sum 'C22 H16 Fe N8 S2'
_chemical_formula_weight 512.40
_chemical_name_systematic
;
?
;
_space_group_IT_number 15
_symmetry_cell_setting monoclinic
_symmetry_space_group_name_Hall '-C 2yc'
_symmetry_space_group_name_H-M 'C 1 2/c 1'
_atom_sites_solution_hydrogens difmap
_atom_sites_solution_primary heavy
_atom_sites_solution_secondary difmap
_audit_creation_method SHELXL-97
_cell_angle_alpha 90.00
_cell_angle_beta 117.457(1)
_cell_angle_gamma 90.00
_cell_formula_units_Z 4
_cell_length_a 15.9263(4)
_cell_length_b 10.9683(4)
_cell_length_c 14.2723(3)
_cell_measurement_reflns_used 8085
_cell_measurement_temperature 295(2)
_cell_measurement_theta_max 27.49
_cell_measurement_theta_min 2.35
_cell_volume 2212.31(11)
_computing_cell_refinement 'PEAKREF (Schreurs, 2005)'
_computing_data_collection 'COLLECT (Nonius, 1999)'
_computing_data_reduction 'EVALCCD (Duisenberg et al., 2003)'
_computing_molecular_graphics 'PLATON (Spek, 2003)'
_computing_publication_material 'PLATON (Spek, 2003)'
_computing_structure_refinement 'SHELXL-97 (Sheldrick, 1997)'
_computing_structure_solution 'DIRDIF99 (Beurskens et al., 1999)'
_diffrn_ambient_temperature 295(2)
_diffrn_measured_fraction_theta_full 1.000
_diffrn_measured_fraction_theta_max 1.000
_diffrn_measurement_device_type 'Nonius KappaCCD diffractometer'
_diffrn_measurement_method '\f and \w scans'
_diffrn_radiation_monochromator graphite
_diffrn_radiation_source 'rotating anode'
_diffrn_radiation_type MoK\a
_diffrn_radiation_wavelength 0.71073
_diffrn_reflns_av_R_equivalents 0.0242
_diffrn_reflns_av_sigmaI/netI 0.0170
_diffrn_reflns_limit_h_max 19
_diffrn_reflns_limit_h_min -19
_diffrn_reflns_limit_k_max 13
_diffrn_reflns_limit_k_min -13
_diffrn_reflns_limit_l_max 17
_diffrn_reflns_limit_l_min -17
_diffrn_reflns_number 14693
_diffrn_reflns_theta_full 26.48
_diffrn_reflns_theta_max 26.48
_diffrn_reflns_theta_min 2.35
_exptl_absorpt_coefficient_mu 0.899
_exptl_absorpt_correction_T_max 0.849
_exptl_absorpt_correction_T_min 0.713
_exptl_absorpt_correction_type multi-scan
_exptl_absorpt_process_details '(SADABS; Sheldrick, 2002)'
_exptl_crystal_colour 'dark red'
_exptl_crystal_density_diffrn 1.538
_exptl_crystal_density_method 'not measured'
_exptl_crystal_description parallelepiped
_exptl_crystal_F_000 1048
_exptl_crystal_size_max 0.33
_exptl_crystal_size_mid 0.24
_exptl_crystal_size_min 0.18
_refine_diff_density_max 0.269
_refine_diff_density_min -0.265
_refine_diff_density_rms 0.048
_refine_ls_extinction_method none
_refine_ls_goodness_of_fit_ref 1.067
_refine_ls_hydrogen_treatment mixed
_refine_ls_matrix_type full
_refine_ls_number_parameters 153
_refine_ls_number_reflns 2281
_refine_ls_number_restraints 1
_refine_ls_restrained_S_all 1.067
_refine_ls_R_factor_all 0.0412
_refine_ls_R_factor_gt 0.0304
_refine_ls_shift/su_max 0.000
_refine_ls_shift/su_mean 0.000
_refine_ls_structure_factor_coef Fsqd
_refine_ls_weighting_details 'calc w=1/[\s^2^(Fo^2^)+(0.0368P)^2^+1.6662P] where P=(Fo^2^+2Fc^2^)/3'
_refine_ls_weighting_scheme calc
_refine_ls_wR_factor_gt 0.0722
_refine_ls_wR_factor_ref 0.0778
_reflns_number_gt 1916
_reflns_number_total 2281
_reflns_threshold_expression I>2\s(I)
_cod_data_source_file b811746b.txt
_cod_data_source_block phaseI
_cod_original_sg_symbol_H-M 'C 2/c'
_cod_database_code 7103504

loop_
_symmetry_equiv_pos_as_xyz
'x, y, z'
'-x, y, -z+1/2'
'x+1/2, y+1/2, z'
'-x+1/2, y+1/2, -z+1/2'
'-x, -y, -z'
'x, -y, z-1/2'
'-x+1/2, -y+1/2, -z'
'x+1/2, -y+1/2, z-1/2'

loop_
_atom_site_label
_atom_site_type_symbol
_atom_site_fract_x
_atom_site_fract_y
_atom_site_fract_z
_atom_site_U_iso_or_equiv
_atom_site_adp_type
_atom_site_occupancy
_atom_site_symmetry_multiplicity
_atom_site_calc_flag
_atom_site_refinement_flags
_atom_site_disorder_assembly
_atom_site_disorder_group
Fe1 Fe 0.5000 0.51002(3) 0.2500 0.03617(13) Uani 1 2 d S . .
C1 C 0.49527(15) 0.73044(19) 0.37123(17) 0.0506(5) Uani 1 1 d . . .
H1 H 0.5447 0.7502 0.3564 0.061 Uiso 1 1 calc R . .
C2 C 0.46346(15) 0.8183(2) 0.41426(18) 0.0557(5) Uani 1 1 d . . .
H2 H 0.4897 0.8960 0.4275 0.067 Uiso 1 1 calc R . .
C3 C 0.39107(16) 0.7886(2) 0.43775(19) 0.0575(6) Uani 1 1 d . . .
H3 H 0.3667 0.8467 0.4660 0.069 Uiso 1 1 calc R . .
C4 C 0.35592(16) 0.6734(2) 0.41919(18) 0.0536(5) Uani 1 1 d . . .
H4 H 0.3081 0.6515 0.4361 0.064 Uiso 1 1 calc R . .
C5 C 0.39189(13) 0.58841(18) 0.37468(15) 0.0410(4) Uani 1 1 d . . .
C6 C 0.38090(13) 0.36337(18) 0.33326(14) 0.0417(4) Uani 1 1 d . . .
C7 C 0.33614(16) 0.2591(2) 0.34497(17) 0.0535(5) Uani 1 1 d . . .
H7 H 0.2920 0.2650 0.3703 0.064 Uiso 1 1 calc R . .
C8 C 0.35806(17) 0.1496(2) 0.31890(18) 0.0595(6) Uani 1 1 d . . .
H8 H 0.3291 0.0792 0.3264 0.071 Uiso 1 1 calc R . .
C9 C 0.42356(16) 0.14269(19) 0.28113(17) 0.0544(5) Uani 1 1 d . . .
H9 H 0.4391 0.0678 0.2626 0.065 Uiso 1 1 calc R . .
C10 C 0.46548(14) 0.24770(17) 0.27128(14) 0.0415(4) Uani 1 1 d . . .
C11 C 0.28677(13) 0.54379(17) 0.05235(15) 0.0388(4) Uani 1 1 d . . .
N1 N 0.45983(11) 0.61687(14) 0.34881(12) 0.0414(4) Uani 1 1 d . . .
N2 N 0.35431(13) 0.47284(16) 0.35788(15) 0.0492(4) Uani 1 1 d D . .
H2A H 0.3123(14) 0.465(2) 0.3775(18) 0.059 Uiso 1 1 d D . .
N3 N 0.44543(10) 0.35805(14) 0.29819(11) 0.0380(3) Uani 1 1 d . . .
N4 N 0.35780(12) 0.53105(17) 0.12619(14) 0.0519(4) Uani 1 1 d . . .
S1 S 0.18769(4) 0.55854(6) -0.05538(4) 0.05713(18) Uani 1 1 d . . .

loop_
_atom_site_aniso_label
_atom_site_aniso_U_11
_atom_site_aniso_U_22
_atom_site_aniso_U_33
_atom_site_aniso_U_23
_atom_site_aniso_U_13
_atom_site_aniso_U_12
Fe1 0.0374(2) 0.0374(2) 0.0382(2) 0.000 0.02126(16) 0.000
C1 0.0481(11) 0.0476(12) 0.0637(13) -0.0117(10) 0.0323(10) -0.0120(9)
C2 0.0586(13) 0.0424(12) 0.0714(15) -0.0142(11) 0.0343(12) -0.0093(10)
C3 0.0642(14) 0.0512(13) 0.0682(14) -0.0110(11) 0.0401(12) 0.0023(11)
C4 0.0578(12) 0.0544(13) 0.0651(14) -0.0053(11) 0.0424(11) -0.0030(10)
C5 0.0428(10) 0.0431(10) 0.0404(10) -0.0017(8) 0.0221(8) -0.0036(8)
C6 0.0471(11) 0.0421(11) 0.0382(10) -0.0016(8) 0.0217(9) -0.0083(9)
C7 0.0604(13) 0.0527(13) 0.0566(13) -0.0005(10) 0.0349(11) -0.0138(10)
C8 0.0744(15) 0.0465(12) 0.0644(14) -0.0031(11) 0.0377(13) -0.0203(11)
C9 0.0736(14) 0.0384(11) 0.0543(12) -0.0047(9) 0.0320(11) -0.0088(10)
C10 0.0502(11) 0.0387(10) 0.0327(9) -0.0005(8) 0.0166(8) -0.0026(8)
C11 0.0408(10) 0.0395(10) 0.0463(11) 0.0010(8) 0.0289(9) 0.0015(8)
N1 0.0403(8) 0.0419(9) 0.0462(9) -0.0084(7) 0.0235(7) -0.0070(7)
N2 0.0550(11) 0.0478(10) 0.0627(11) -0.0066(8) 0.0424(10) -0.0107(8)
N3 0.0433(8) 0.0369(8) 0.0346(8) -0.0007(7) 0.0186(7) -0.0040(7)
N4 0.0446(10) 0.0623(12) 0.0464(10) 0.0044(9) 0.0189(8) 0.0006(8)
S1 0.0383(3) 0.0794(4) 0.0507(3) 0.0033(3) 0.0179(2) 0.0112(3)

loop_
_atom_type_symbol
_atom_type_description
_atom_type_scat_dispersion_real
_atom_type_scat_dispersion_imag
_atom_type_scat_source
C C 0.0033 0.0016 'International Tables Vol C Tables 4.2.6.8 and 6.1.1.4'
H H 0.0000 0.0000 'International Tables Vol C Tables 4.2.6.8 and 6.1.1.4'
Fe Fe 0.3463 0.8444 'International Tables Vol C Tables 4.2.6.8 and 6.1.1.4'
N N 0.0061 0.0033 'International Tables Vol C Tables 4.2.6.8 and 6.1.1.4'
S S 0.1246 0.1234 'International Tables Vol C Tables 4.2.6.8 and 6.1.1.4'

loop_
_geom_angle_atom_site_label_1
_geom_angle_atom_site_label_2
_geom_angle_atom_site_label_3
_geom_angle
_geom_angle_site_symmetry_1
_geom_angle_site_symmetry_3
_geom_angle_publ_flag
N3 Fe1 N3 77.34(8) 2_655 . ?
N3 Fe1 N1 158.01(6) 2_655 . ?
N3 Fe1 N1 85.74(6) . . ?
N3 Fe1 N1 85.74(6) 2_655 2_655 ?
N3 Fe1 N1 158.01(6) . 2_655 ?
N1 Fe1 N1 113.78(9) . 2_655 ?
N3 Fe1 N4 85.26(6) 2_655 2_655 ?
N3 Fe1 N4 104.49(6) . 2_655 ?
N1 Fe1 N4 85.50(6) . 2_655 ?
N1 Fe1 N4 87.78(6) 2_655 2_655 ?
N3 Fe1 N4 104.49(6) 2_655 . ?
N3 Fe1 N4 85.26(6) . . ?
N1 Fe1 N4 87.78(6) . . ?
N1 Fe1 N4 85.50(6) 2_655 . ?
N4 Fe1 N4 167.67(10) 2_655 . ?
N1 C1 C2 124.14(19) . . ?
N1 C1 H1 117.9 . . ?
C2 C1 H1 117.9 . . ?
C1 C2 C3 118.0(2) . . ?
C1 C2 H2 121.0 . . ?
C3 C2 H2 121.0 . . ?
C4 C3 C2 119.2(2) . . ?
C4 C3 H3 120.4 . . ?
C2 C3 H3 120.4 . . ?
C3 C4 C5 119.54(19) . . ?
C3 C4 H4 120.2 . . ?
C5 C4 H4 120.2 . . ?
N1 C5 N2 120.80(17) . . ?
N1 C5 C4 121.84(18) . . ?
N2 C5 C4 117.36(17) . . ?
N3 C6 N2 121.07(16) . . ?
N3 C6 C7 122.12(18) . . ?
N2 C6 C7 116.80(17) . . ?
C8 C7 C6 118.9(2) . . ?
C8 C7 H7 120.5 . . ?
C6 C7 H7 120.5 . . ?
C7 C8 C9 119.7(2) . . ?
C7 C8 H8 120.2 . . ?
C9 C8 H8 120.2 . . ?
C10 C9 C8 119.1(2) . . ?
C10 C9 H9 120.5 . . ?
C8 C9 H9 120.5 . . ?
N3 C10 C9 122.22(18) . . ?
N3 C10 C10 115.71(10) . 2_655 ?
C9 C10 C10 122.06(13) . 2_655 ?
N4 C11 S1 177.53(18) . . ?
C5 N1 C1 117.20(17) . . ?
C5 N1 Fe1 125.51(13) . . ?
C1 N1 Fe1 116.29(13) . . ?
C6 N2 C5 133.68(16) . . ?
C6 N2 H2A 112.2(16) . . ?
C5 N2 H2A 113.0(16) . . ?
C6 N3 C10 117.97(16) . . ?
C6 N3 Fe1 125.76(13) . . ?
C10 N3 Fe1 115.02(12) . . ?
C11 N4 Fe1 171.85(16) . . ?

loop_
_geom_bond_atom_site_label_1
_geom_bond_atom_site_label_2
_geom_bond_distance
_geom_bond_site_symmetry_2
_geom_bond_publ_flag
Fe1 N3 2.1350(15) 2_655 ?
Fe1 N3 2.1350(15) . ?
Fe1 N1 2.1457(15) . ?
Fe1 N1 2.1457(15) 2_655 ?
Fe1 N4 2.1481(18) 2_655 ?
Fe1 N4 2.1481(18) . ?
C1 N1 1.344(2) . ?
C1 C2 1.360(3) . ?
C1 H1 0.9300 . ?
C2 C3 1.380(3) . ?
C2 H2 0.9300 . ?
C3 C4 1.357(3) . ?
C3 H3 0.9300 . ?
C4 C5 1.392(3) . ?
C4 H4 0.9300 . ?
C5 N1 1.331(2) . ?
C5 N2 1.375(3) . ?
C6 N3 1.336(2) . ?
C6 N2 1.372(3) . ?
C6 C7 1.398(3) . ?
C7 C8 1.350(3) . ?
C7 H7 0.9300 . ?
C8 C9 1.380(3) . ?
C8 H8 0.9300 . ?
C9 C10 1.371(3) . ?
C9 H9 0.9300 . ?
C10 N3 1.352(2) . ?
C10 C10 1.481(4) 2_655 ?
C11 N4 1.145(3) . ?
C11 S1 1.626(2) . ?
N2 H2A 0.841(16) . ?

loop_
_geom_hbond_atom_site_label_D
_geom_hbond_atom_site_label_H
_geom_hbond_atom_site_label_A
_geom_hbond_distance_DH
_geom_hbond_distance_HA
_geom_hbond_distance_DA
_geom_hbond_angle_DHA
_geom_hbond_site_symmetry_A
N2 H2A S1 0.841(16) 2.583(16) 3.4237(16) 178(2) 6_566

loop_
_geom_torsion_atom_site_label_1
_geom_torsion_atom_site_label_2
_geom_torsion_atom_site_label_3
_geom_torsion_atom_site_label_4
_geom_torsion
_geom_torsion_site_symmetry_1
_geom_torsion_site_symmetry_2
_geom_torsion_site_symmetry_3
_geom_torsion_site_symmetry_4
_geom_torsion_publ_flag
N1 C1 C2 C3 0.9(4) . . . . ?
C1 C2 C3 C4 1.3(4) . . . . ?
C2 C3 C4 C5 -1.5(4) . . . . ?
C3 C4 C5 N1 -0.5(3) . . . . ?
C3 C4 C5 N2 179.7(2) . . . . ?
N3 C6 C7 C8 -0.7(3) . . . . ?
N2 C6 C7 C8 178.2(2) . . . . ?
C6 C7 C8 C9 -0.2(3) . . . . ?
C7 C8 C9 C10 0.3(3) . . . . ?
C8 C9 C10 N3 0.6(3) . . . . ?
C8 C9 C10 C10 -178.4(2) . . . 2_655 ?
N2 C5 N1 C1 -177.64(19) . . . . ?
C4 C5 N1 C1 2.5(3) . . . . ?
N2 C5 N1 Fe1 14.2(3) . . . . ?
C4 C5 N1 Fe1 -165.61(16) . . . . ?
C2 C1 N1 C5 -2.8(3) . . . . ?
C2 C1 N1 Fe1 166.44(18) . . . . ?
N3 Fe1 N1 C5 -65.0(2) 2_655 . . . ?
N3 Fe1 N1 C5 -25.48(16) . . . . ?
N1 Fe1 N1 C5 144.02(17) 2_655 . . . ?
N4 Fe1 N1 C5 -130.41(16) 2_655 . . . ?
N4 Fe1 N1 C5 59.93(16) . . . . ?
N3 Fe1 N1 C1 126.76(18) 2_655 . . . ?
N3 Fe1 N1 C1 166.29(15) . . . . ?
N1 Fe1 N1 C1 -24.21(13) 2_655 . . . ?
N4 Fe1 N1 C1 61.36(15) 2_655 . . . ?
N4 Fe1 N1 C1 -108.30(15) . . . . ?
N3 C6 N2 C5 -14.8(3) . . . . ?
C7 C6 N2 C5 166.3(2) . . . . ?
N1 C5 N2 C6 12.8(3) . . . . ?
C4 C5 N2 C6 -167.3(2) . . . . ?
N2 C6 N3 C10 -177.32(17) . . . . ?
C7 C6 N3 C10 1.5(3) . . . . ?
N2 C6 N3 Fe1 -10.8(3) . . . . ?
C7 C6 N3 Fe1 168.05(15) . . . . ?
C9 C10 N3 C6 -1.5(3) . . . . ?
C10 C10 N3 C6 177.54(19) 2_655 . . . ?
C9 C10 N3 Fe1 -169.39(16) . . . . ?
C10 C10 N3 Fe1 9.6(3) 2_655 . . . ?
N3 Fe1 N3 C6 -170.41(18) 2_655 . . . ?
N1 Fe1 N3 C6 23.73(15) . . . . ?
N1 Fe1 N3 C6 -129.83(17) 2_655 . . . ?
N4 Fe1 N3 C6 107.96(15) 2_655 . . . ?
N4 Fe1 N3 C6 -64.39(15) . . . . ?
N3 Fe1 N3 C10 -3.55(10) 2_655 . . . ?
N1 Fe1 N3 C10 -169.41(13) . . . . ?
N1 Fe1 N3 C10 37.0(2) 2_655 . . . ?
N4 Fe1 N3 C10 -85.19(13) 2_655 . . . ?
N4 Fe1 N3 C10 102.47(13) . . . . ?
